data_1536545
loop_
_publ_author_name
'Khalilov, A.D.'

_publ_section_title
;
 Refinement of crystal structure of betalomonosovite from Lovozerskii
 alkaline mine
;
_journal_name_full 'Mineralogiceskij Zhurnal'
_journal_page_first 10
_journal_page_last 18
_journal_volume 12
_journal_year 1990
_chemical_formula_sum 'H4 Na7.23 O26 P2 Si4 Ti4'
_chemical_name_systematic 'Na7.23 Ti4 (Si2 O7)2 O2 (O H)2 (H P O4)2'
_space_group_IT_number 1
_symmetry_space_group_name_Hall 'P 1'
_symmetry_space_group_name_H-M 'P 1'
_cell_angle_alpha 102.1
_cell_angle_beta 95.24
_cell_angle_gamma 90
_cell_formula_units_Z 1
_cell_length_a 5.351
_cell_length_b 7.131
_cell_length_c 14.488
_cell_volume 538.188
_citation_journal_id_ASTM MINZDR
_cod_data_source_file Khalilov_MINZDR_1990_1326.cif
_cod_data_source_block H4Na7.23O26P2Si4Ti4
_cod_original_cell_volume 538.1876
_cod_database_code 1536545

loop_
_symmetry_equiv_pos_as_xyz
x,y,z

loop_
_atom_site_label
_atom_site_type_symbol
_atom_site_fract_x
_atom_site_fract_y
_atom_site_fract_z
_atom_site_occupancy
_atom_site_U_iso_or_equiv
Na3 Na+1 0.646 0.477 0.7648 1 0.0
O22 O-2 0.194 0.798 0.974 1 0.0
Na8 Na+1 0.281 0.294 0.1054 0.55 0.0
Si2 Si+4 0.8627 0.7953 0.3268 1 0.0
O16 O-2 0.122 0.869 0.2969 1 0.0
Ti4 Ti+3 0.7439 0.6388 0.5143 1 0.0
O14 O-2 0.59 0.875 0.2951 1 0.0
Na4 Na+1 0.749 0.723 0.898 0.44 0.0
Ti3 Ti+3 0.2607 0.3893 0.4992 1 0.0
Na5 Na+1 0.861 0.04 0.1278 0.81 0.0
O24 O-2 0.264 0.592 0.097 1 0.0
O5 O-2 0.577 0.442 0.5754 1 0.0
Na2 Na+1 0.275 0.903 0.4843 1 0.0
O10 O-2 0.863 0.81 0.4351 1 0.0
Na6 Na+1 0.352 0.565 0.2393 1 0.0
O20 O-2 0.099 0.268 0.2585 1 0.0
O3 O-2 0.911 0.782 0.7591 1 0.0
Na7 Na+1 0.728 0.121 0.5099 1 0.0
Na9 Na+1 0.847 0.537 0.1 0.4 0.0
P2 P+5 0.679 0.2547 0.9499 1 0.0
O12 O-2 0.413 0.587 0.4348 1 0.0
O9 O-2 0.376 0.183 0.4148 1 0.0
O17 O-2 0.713 0.412 0.899 1 0.0
Ti1 Ti+3 0.3527 0.0763 0.2852 1 0.0
O15 O-2 0.391 0.137 0.725 1 0.0
O13 O-2 0.475 0.875 0.977 1 0.0
Si1 Si+4 0.1326 0.6704 0.7088 1 0.0
Si3 Si+4 0.1479 0.2285 0.6905 1 0.0
O1 O-2 0.08 0.6223 0.5889 1 0.0
Na10 Na+1 0.11 0.465 0.89 0.22 0.0
O26 O-2 0.618 0.188 0.059 1 0.0
O4 O-2 0.846 0.569 0.2759 1 0.0
Si4 Si+4 0.862 0.3682 0.3087 1 0.0
O21 O-2 0.151 0.458 0.741 1 0.0
O7 O-2 0.108 0.212 0.57 1 0.0
O25 O-2 0.624 0.242 0.266 1 0.0
Ti2 Ti+3 0.6461 -0.0461 0.7272 1 0.0
O8 O-2 0.307 0.966 0.1375 1 0.0
O18 O-2 0.692 0.069 0.8805 1 0.0
O11 O-2 0.64 0.861 0.5945 1 0.0
Na1 Na+1 0.191 -0.002 0.8747 0.81 0.0
O2 O-2 0.403 0.767 0.7515 1 0.0
O19 O-2 0.914 0.41 0.4224 1 0.0
O6 O-2 0.934 0.124 0.7245 1 0.0
O23 O-2 0.82 0.252 0.04 1 0.0
P1 P+5 0.34 0.7825 0.0655 1 0.0
